data_7042211
loop_
_publ_author_name
'Treadwell, LaRico J.'
'Boyle, Timothy J.'
'Phelan, W. Adam'
'Parkes, Marie V.'
'Young, David P.'

_publ_section_title
;
 Synthesis and characterization of a series of nickel(II) alkoxide
 precursors and their utility for Ni(0) nanoparticle production
;
_journal_name_full 'Dalton Trans.'
_journal_paper_doi 10.1039/C6DT04083G
_journal_year 2017
_chemical_formula_sum 'C38 H52 N2 Ni O2'
_chemical_formula_weight 627.52
_chemical_name_common 'NiNR2 + DBP'
_space_group_crystal_system monoclinic
_space_group_IT_number 14
_space_group_name_Hall '-P 2ybc'
_space_group_name_H-M_alt 'P 1 21/c 1'
_symmetry_space_group_name_Hall '-P 2ybc'
_symmetry_space_group_name_H-M 'P 1 21/c 1'
_atom_sites_solution_hydrogens geom
_audit_update_record
;
2016-10-19 deposited with the CCDC.
2017-02-22 downloaded from the CCDC.
;
_cell_angle_alpha 90
_cell_angle_beta 99.204(2)
_cell_angle_gamma 90
_cell_formula_units_Z 4
_cell_length_a 14.5737(6)
_cell_length_b 10.2425(4)
_cell_length_c 22.9227(9)
_cell_measurement_reflns_used 9876
_cell_measurement_temperature 100.(2)
_cell_measurement_theta_max 25.1468
_cell_measurement_theta_min 2.1833
_cell_volume 3377.6(2)
_computing_cell_refinement 'Bruker SAINT'
_computing_data_collection 'Bruker APEX2'
_computing_data_reduction 'Bruker SAINT'
_computing_molecular_graphics 'Bruker SHELXTL'
_computing_publication_material 'Bruker SHELXTL'
_computing_structure_refinement 'SHELXL-2014/7 (Sheldrick, 2014)'
_computing_structure_solution 'Bruker XT Intrinsic Solution Method'
_diffrn_ambient_temperature 100.(2)
_diffrn_detector_area_resol_mean 8.3333
_diffrn_measured_fraction_theta_full 0.996
_diffrn_measured_fraction_theta_max 0.996
_diffrn_measurement_device_type 'Bruker APEX II'
_diffrn_measurement_method '\f and \w scans'
_diffrn_radiation_monochromator graphite
_diffrn_radiation_type 'Mo K\a'
_diffrn_radiation_wavelength 0.71073
_diffrn_reflns_av_R_equivalents 0.1330
_diffrn_reflns_av_unetI/netI 0.0905
_diffrn_reflns_limit_h_max 17
_diffrn_reflns_limit_h_min -17
_diffrn_reflns_limit_k_max 11
_diffrn_reflns_limit_k_min -12
_diffrn_reflns_limit_l_max 27
_diffrn_reflns_limit_l_min -23
_diffrn_reflns_number 55664
_diffrn_reflns_theta_full 25.33
_diffrn_reflns_theta_max 25.33
_diffrn_reflns_theta_min 1.42
_diffrn_source 'fine-focus tube'
_exptl_absorpt_coefficient_mu 0.609
_exptl_absorpt_correction_T_max 0.75
_exptl_absorpt_correction_T_min 0.68
_exptl_absorpt_correction_type multi-scan
_exptl_absorpt_process_details 'SADABS-2014/5 (Bruker,201)'
_exptl_crystal_colour green
_exptl_crystal_density_diffrn 1.234
_exptl_crystal_density_method 'not measured'
_exptl_crystal_description fragment
_exptl_crystal_F_000 1352
_exptl_crystal_size_max 0.206
_exptl_crystal_size_mid 0.183
_exptl_crystal_size_min 0.142
_refine_diff_density_max 0.615
_refine_diff_density_min -0.598
_refine_ls_extinction_method none
_refine_ls_goodness_of_fit_ref 1.005
_refine_ls_hydrogen_treatment constr
_refine_ls_matrix_type full
_refine_ls_number_parameters 400
_refine_ls_number_reflns 6151
_refine_ls_number_restraints 0
_refine_ls_restrained_S_all 1.005
_refine_ls_R_factor_all 0.1053
_refine_ls_R_factor_gt 0.0457
_refine_ls_shift/su_max 0.001
_refine_ls_shift/su_mean 0.000
_refine_ls_structure_factor_coef Fsqd
_refine_ls_weighting_details 'w=1/[\s^2^(Fo^2^)+(0.0210P)^2^+4.1133P] where P=(Fo^2^+2Fc^2^)/3'
_refine_ls_weighting_scheme calc
_refine_ls_wR_factor_gt 0.0748
_refine_ls_wR_factor_ref 0.0946
_reflns_number_gt 3903
_reflns_number_total 6151
_reflns_threshold_expression 'I > 2\s(I)'
_cod_data_source_file c6dt04083g2.cif
_cod_data_source_block I
_cod_database_code 7042211

loop_
_space_group_symop_operation_xyz
'x, y, z'
'-x, y+1/2, -z+1/2'
'-x, -y, -z'
'x, -y-1/2, z-1/2'

loop_
_atom_site_type_symbol
_atom_site_label
_atom_site_fract_x
_atom_site_fract_y
_atom_site_fract_z
_atom_site_U_iso_or_equiv
_atom_site_adp_type
_atom_site_calc_flag
_atom_site_refinement_flags_posn
_atom_site_occupancy
Ni Ni1 0.29179(3) 0.37806(4) 0.35896(2) 0.01314(12) Uani d . 1
O O2 0.27174(14) 0.3118(2) 0.43222(8) 0.0137(5) Uani d . 1
O O1 0.33455(13) 0.4397(2) 0.29081(8) 0.0125(5) Uani d . 1
N N2 0.16828(17) 0.4472(3) 0.33734(10) 0.0130(6) Uani d . 1
N N1 0.41454(17) 0.3023(2) 0.37952(11) 0.0118(6) Uani d . 1
C C15 0.1950(2) 0.2675(3) 0.45137(13) 0.0121(7) Uani d . 1
C C1 0.3124(2) 0.5493(3) 0.26000(13) 0.0122(7) Uani d . 1
C C10 0.2448(2) 0.5485(3) 0.20754(13) 0.0132(7) Uani d . 1
C C38 0.1530(2) 0.5749(3) 0.32643(13) 0.0155(8) Uani d . 1
H H38 0.2048 0.632 0.3289 0.019 Uiso calc R 1
C C8 0.2535(2) 0.7854(3) 0.20423(14) 0.0181(8) Uani d . 1
H H8 0.2293 0.8657 0.1876 0.022 Uiso calc R 1
C C33 0.4639(2) 0.3149(3) 0.43406(13) 0.0158(8) Uani d . 1
H H33 0.4376 0.3623 0.4629 0.019 Uiso calc R 1
C C29 0.4524(2) 0.2331(3) 0.33983(14) 0.0161(8) Uani d . 1
H H29 0.4185 0.2236 0.3011 0.019 Uiso calc R 1
C C3 0.4453(2) 0.6724(3) 0.32739(13) 0.0153(8) Uani d . 1
C C30 0.5387(2) 0.1750(3) 0.35287(14) 0.0181(8) Uani d . 1
H H30 0.5629 0.1254 0.3238 0.022 Uiso calc R 1
C C11 0.2019(2) 0.4257(3) 0.17438(13) 0.0150(8) Uani d . 1
C C34 0.0934(2) 0.3685(3) 0.33355(13) 0.0164(7) Uani d . 1
H H34 0.103 0.2779 0.341 0.02 Uiso calc R 1
C C7 0.3267(2) 0.7844(3) 0.25091(13) 0.0152(8) Uani d . 1
H H7 0.3557 0.8645 0.2642 0.018 Uiso calc R 1
C C9 0.2165(2) 0.6687(3) 0.18226(13) 0.0166(8) Uani d . 1
H H9 0.1695 0.6699 0.1484 0.02 Uiso calc R 1
C C24 0.1604(2) 0.1395(3) 0.43631(13) 0.0151(8) Uani d . 1
C C2 0.3587(2) 0.6694(3) 0.27864(13) 0.0131(7) Uani d . 1
C C16 0.1514(2) 0.3466(3) 0.49026(13) 0.0126(7) Uani d . 1
C C17 0.1988(2) 0.4688(3) 0.51966(13) 0.0151(8) Uani d . 1
C C23 0.0746(2) 0.1055(3) 0.45137(13) 0.0172(8) Uani d . 1
H H23 0.0487 0.0226 0.4397 0.021 Uiso calc R 1
C C31 0.5888(2) 0.1899(3) 0.40832(14) 0.0216(8) Uani d . 1
H H31 0.6486 0.1514 0.4181 0.026 Uiso calc R 1
C C18 0.1456(2) 0.5260(3) 0.56657(14) 0.0227(8) Uani d . 1
H H18A 0.0828 0.5507 0.5479 0.034 Uiso calc GR 1
H H18B 0.1784 0.6032 0.5844 0.034 Uiso calc GR 1
H H18C 0.1418 0.4604 0.5972 0.034 Uiso calc GR 1
C C25 0.2175(2) 0.0372(3) 0.40781(14) 0.0187(8) Uani d . 1
C C14 0.2372(2) 0.2938(3) 0.20007(14) 0.0193(8) Uani d . 1
H H14A 0.305 0.2902 0.203 0.029 Uiso calc GR 1
H H14B 0.209 0.2235 0.1742 0.029 Uiso calc GR 1
H H14C 0.2203 0.2833 0.2395 0.029 Uiso calc GR 1
C C21 0.0668(2) 0.3046(3) 0.50402(13) 0.0173(8) Uani d . 1
H H21 0.0358 0.3574 0.5288 0.021 Uiso calc R 1
C C19 0.2958(2) 0.4334(3) 0.55237(13) 0.0188(8) Uani d . 1
H H19A 0.2903 0.3669 0.5824 0.028 Uiso calc GR 1
H H19B 0.3256 0.5115 0.5715 0.028 Uiso calc GR 1
H H19C 0.3336 0.3991 0.5241 0.028 Uiso calc GR 1
C C20 0.2066(2) 0.5780(3) 0.47508(14) 0.0211(8) Uani d . 1
H H20A 0.2475 0.5497 0.4474 0.032 Uiso calc GR 1
H H20B 0.2327 0.6563 0.4961 0.032 Uiso calc GR 1
H H20C 0.1448 0.598 0.4532 0.032 Uiso calc GR 1
C C5 0.5168(2) 0.5716(3) 0.31330(14) 0.0183(8) Uani d . 1
H H5A 0.4891 0.4842 0.3115 0.027 Uiso calc GR 1
H H5B 0.5716 0.5738 0.3443 0.027 Uiso calc GR 1
H H5C 0.5353 0.5925 0.2751 0.027 Uiso calc GR 1
C C4 0.4190(2) 0.6472(3) 0.38856(13) 0.0189(8) Uani d . 1
H H4A 0.3784 0.7175 0.3983 0.028 Uiso calc GR 1
H H4B 0.4755 0.6445 0.4182 0.028 Uiso calc GR 1
H H4C 0.3863 0.5636 0.3883 0.028 Uiso calc GR 1
C C22 0.0262(2) 0.1884(3) 0.48271(14) 0.0195(8) Uani d . 1
H H22 -0.0344 0.166 0.4896 0.023 Uiso calc R 1
C C27 0.3159(2) 0.0279(3) 0.44440(15) 0.0233(9) Uani d . 1
H H27A 0.3453 0.1142 0.4467 0.035 Uiso calc GR 1
H H27B 0.3534 -0.0336 0.4254 0.035 Uiso calc GR 1
H H27C 0.3115 -0.0029 0.4843 0.035 Uiso calc GR 1
C C6 0.4944(2) 0.8062(3) 0.33115(14) 0.0202(8) Uani d . 1
H H6A 0.5116 0.8278 0.2927 0.03 Uiso calc GR 1
H H6B 0.5504 0.8027 0.3611 0.03 Uiso calc GR 1
H H6C 0.4522 0.8733 0.3421 0.03 Uiso calc GR 1
C C32 0.5514(2) 0.2614(3) 0.44966(14) 0.0212(8) Uani d . 1
H H32 0.5853 0.2737 0.4883 0.025 Uiso calc R 1
C C36 -0.0115(2) 0.5452(4) 0.30793(14) 0.0242(9) Uani d . 1
H H36 -0.0728 0.5786 0.2977 0.029 Uiso calc R 1
C C13 0.0955(2) 0.4271(3) 0.17108(14) 0.0216(8) Uani d . 1
H H13A 0.08 0.4173 0.2109 0.032 Uiso calc GR 1
H H13B 0.0682 0.3549 0.1461 0.032 Uiso calc GR 1
H H13C 0.0706 0.5101 0.1541 0.032 Uiso calc GR 1
C C35 0.0036(2) 0.4136(4) 0.31936(13) 0.0218(9) Uani d . 1
H H35 -0.0474 0.3551 0.3174 0.026 Uiso calc R 1
C C37 0.0644(2) 0.6265(4) 0.31167(13) 0.0195(8) Uani d . 1
H H37 0.0561 0.7173 0.3042 0.023 Uiso calc R 1
C C12 0.2239(2) 0.4306(3) 0.11074(13) 0.0201(8) Uani d . 1
H H12A 0.1987 0.5113 0.0915 0.03 Uiso calc GR 1
H H12B 0.1955 0.3553 0.0884 0.03 Uiso calc GR 1
H H12C 0.2914 0.4284 0.1119 0.03 Uiso calc GR 1
C C28 0.2230(2) 0.0678(3) 0.34300(14) 0.0266(9) Uani d . 1
H H28A 0.1605 0.0649 0.3197 0.04 Uiso calc GR 1
H H28B 0.2625 0.003 0.3277 0.04 Uiso calc GR 1
H H28C 0.2495 0.155 0.3401 0.04 Uiso calc GR 1
C C26 0.1745(2) -0.0998(3) 0.40870(17) 0.0326(10) Uani d . 1
H H26A 0.1687 -0.1232 0.4494 0.049 Uiso calc GR 1
H H26B 0.2146 -0.1633 0.3931 0.049 Uiso calc GR 1
H H26C 0.1129 -0.1001 0.3842 0.049 Uiso calc GR 1

loop_
_atom_site_aniso_label
_atom_site_aniso_U_11
_atom_site_aniso_U_22
_atom_site_aniso_U_33
_atom_site_aniso_U_12
_atom_site_aniso_U_13
_atom_site_aniso_U_23
Ni1 0.0124(2) 0.0146(2) 0.0127(2) 0.0012(2) 0.00285(16) 0.0015(2)
O2 0.0137(12) 0.0157(13) 0.0120(11) 0.0015(10) 0.0033(9) 0.0032(10)
O1 0.0128(12) 0.0134(12) 0.0118(12) 0.0015(10) 0.0035(9) 0.0030(10)
N2 0.0141(15) 0.0147(16) 0.0108(14) -0.0012(12) 0.0039(11) -0.0001(12)
N1 0.0117(14) 0.0139(16) 0.0109(14) -0.0005(12) 0.0049(12) 0.0003(12)
C15 0.0083(17) 0.0173(19) 0.0098(17) 0.0013(15) -0.0009(13) 0.0054(14)
C1 0.0093(17) 0.0152(19) 0.0148(18) 0.0031(15) 0.0097(14) 0.0013(15)
C10 0.0098(17) 0.019(2) 0.0120(17) -0.0002(15) 0.0039(14) 0.0011(15)
C38 0.0162(19) 0.021(2) 0.0096(17) -0.0002(15) 0.0045(14) -0.0007(15)
C8 0.0181(19) 0.017(2) 0.0191(19) 0.0054(16) 0.0032(15) 0.0038(16)
C33 0.0162(19) 0.021(2) 0.0112(18) 0.0004(16) 0.0050(14) -0.0004(15)
C29 0.0169(19) 0.018(2) 0.0133(18) 0.0014(15) 0.0026(15) 0.0018(15)
C3 0.0151(18) 0.0157(19) 0.0145(18) -0.0022(15) 0.0006(14) -0.0005(14)
C30 0.021(2) 0.020(2) 0.0145(18) 0.0070(16) 0.0063(15) 0.0005(15)
C11 0.0146(18) 0.020(2) 0.0105(17) -0.0017(15) 0.0019(14) -0.0007(14)
C34 0.0153(19) 0.0183(19) 0.0158(18) -0.0005(16) 0.0033(14) 0.0011(15)
C7 0.0150(18) 0.0132(19) 0.0176(18) 0.0007(15) 0.0033(15) -0.0001(15)
C9 0.0128(18) 0.024(2) 0.0120(17) 0.0026(15) -0.0014(14) 0.0004(15)
C24 0.0228(19) 0.0110(19) 0.0114(17) 0.0042(16) 0.0021(14) 0.0051(14)
C2 0.0129(17) 0.0169(19) 0.0111(17) 0.0011(15) 0.0066(14) -0.0019(14)
C16 0.0099(17) 0.017(2) 0.0098(17) 0.0048(14) -0.0021(13) 0.0043(14)
C17 0.0182(19) 0.0144(19) 0.0116(17) 0.0035(15) -0.0004(14) -0.0006(14)
C23 0.0140(18) 0.017(2) 0.0193(18) -0.0038(16) -0.0026(14) 0.0056(15)
C31 0.0144(19) 0.028(2) 0.023(2) 0.0114(17) 0.0055(16) 0.0072(17)
C18 0.026(2) 0.024(2) 0.0177(19) 0.0071(17) 0.0026(16) 0.0009(16)
C25 0.021(2) 0.0132(19) 0.0210(19) -0.0019(15) 0.0015(15) 0.0002(15)
C14 0.021(2) 0.020(2) 0.0163(19) -0.0071(16) 0.0022(15) -0.0059(15)
C21 0.0164(19) 0.022(2) 0.0135(18) 0.0045(16) 0.0034(14) 0.0055(15)
C19 0.0205(19) 0.020(2) 0.0155(18) -0.0022(16) 0.0005(15) -0.0003(15)
C20 0.028(2) 0.016(2) 0.0192(19) 0.0014(16) 0.0016(16) 0.0002(15)
C5 0.0140(18) 0.025(2) 0.0150(18) -0.0035(15) 0.0008(14) -0.0013(15)
C4 0.0194(19) 0.025(2) 0.0114(17) 0.0000(16) 0.0000(14) -0.0002(15)
C22 0.0117(18) 0.025(2) 0.0218(19) -0.0007(16) 0.0034(15) 0.0100(17)
C27 0.023(2) 0.019(2) 0.028(2) 0.0059(16) 0.0050(16) 0.0026(16)
C6 0.0165(19) 0.022(2) 0.0202(19) -0.0035(16) -0.0022(15) -0.0011(16)
C32 0.020(2) 0.028(2) 0.0147(18) 0.0023(17) 0.0015(15) 0.0045(16)
C36 0.017(2) 0.041(3) 0.0150(19) 0.0096(18) 0.0038(15) 0.0000(17)
C13 0.0162(19) 0.029(2) 0.0190(19) -0.0036(16) 0.0008(15) -0.0017(16)
C35 0.0169(19) 0.034(2) 0.0151(19) -0.0046(17) 0.0029(15) 0.0014(16)
C37 0.023(2) 0.022(2) 0.0142(17) 0.0073(18) 0.0045(14) 0.0026(16)
C12 0.021(2) 0.024(2) 0.0150(18) -0.0038(16) 0.0022(15) -0.0045(16)
C28 0.028(2) 0.022(2) 0.029(2) 0.0038(17) 0.0035(17) -0.0073(17)
C26 0.032(2) 0.018(2) 0.049(3) -0.0006(18) 0.0080(19) -0.0022(18)

loop_
_atom_type_symbol
_atom_type_description
_atom_type_scat_dispersion_real
_atom_type_scat_dispersion_imag
_atom_type_scat_source
C C 0.0033 0.0016 'International Tables Vol C Tables 4.2.6.8 and 6.1.1.4'
H H 0.0000 0.0000 'International Tables Vol C Tables 4.2.6.8 and 6.1.1.4'
N N 0.0061 0.0033 'International Tables Vol C Tables 4.2.6.8 and 6.1.1.4'
Ni Ni 0.3393 1.1124 'International Tables Vol C Tables 4.2.6.8 and 6.1.1.4'
O O 0.0106 0.0060 'International Tables Vol C Tables 4.2.6.8 and 6.1.1.4'

loop_
_geom_angle_atom_site_label_1
_geom_angle_atom_site_label_2
_geom_angle_atom_site_label_3
_geom_angle
O2 Ni1 O1 169.73(9)
O2 Ni1 N2 95.19(9)
O2 Ni1 N1 84.69(9)
O1 Ni1 N2 94.76(10)
O1 Ni1 N1 85.46(9)
N2 Ni1 N1 177.90(11)
C15 O2 Ni1 132.14(18)
C1 O1 Ni1 129.50(18)
C38 N2 Ni1 121.8(2)
C38 N2 C34 117.4(3)
C34 N2 Ni1 120.7(2)
C33 N1 Ni1 121.6(2)
C29 N1 Ni1 120.7(2)
C29 N1 C33 117.7(3)
O2 C15 C24 120.8(3)
O2 C15 C16 119.3(3)
C16 C15 C24 119.8(3)
O1 C1 C10 121.1(3)
O1 C1 C2 120.0(3)
C10 C1 C2 118.9(3)
C1 C10 C11 126.0(3)
C9 C10 C1 117.6(3)
C9 C10 C11 116.3(3)
N2 C38 H38 118.8
N2 C38 C37 122.5(3)
C37 C38 H38 118.8
C7 C8 H8 120.5
C9 C8 H8 120.5
C9 C8 C7 119.1(3)
N1 C33 H33 118.8
N1 C33 C32 122.5(3)
C32 C33 H33 118.8
N1 C29 H29 118.6
N1 C29 C30 122.8(3)
C30 C29 H29 118.6
C5 C3 C2 109.7(2)
C5 C3 C6 106.5(3)
C4 C3 C2 111.3(3)
C4 C3 C5 110.9(3)
C4 C3 C6 106.2(3)
C6 C3 C2 112.1(3)
C29 C30 H30 120.5
C31 C30 C29 119.1(3)
C31 C30 H30 120.5
C14 C11 C10 116.3(2)
C14 C11 C13 107.6(3)
C14 C11 C12 106.5(3)
C13 C11 C10 109.9(3)
C13 C11 C12 108.2(2)
C12 C11 C10 108.0(3)
N2 C34 H34 118.5
N2 C34 C35 123.0(3)
C35 C34 H34 118.5
C8 C7 H7 119.3
C2 C7 C8 121.5(3)
C2 C7 H7 119.3
C10 C9 H9 118.6
C8 C9 C10 122.9(3)
C8 C9 H9 118.6
C15 C24 C25 122.1(3)
C23 C24 C15 117.8(3)
C23 C24 C25 120.0(3)
C1 C2 C3 121.5(3)
C7 C2 C1 119.1(3)
C7 C2 C3 119.4(3)
C15 C16 C17 121.6(3)
C21 C16 C15 117.8(3)
C21 C16 C17 120.4(3)
C16 C17 C18 112.1(3)
C16 C17 C19 109.7(3)
C19 C17 C18 106.1(2)
C20 C17 C16 112.3(2)
C20 C17 C18 106.7(3)
C20 C17 C19 109.7(3)
C24 C23 H23 119.0
C22 C23 C24 122.0(3)
C22 C23 H23 119.0
C30 C31 H31 120.4
C30 C31 C32 119.1(3)
C32 C31 H31 120.4
C17 C18 H18A 109.5
C17 C18 H18B 109.5
C17 C18 H18C 109.5
H18A C18 H18B 109.5
H18A C18 H18C 109.5
H18B C18 H18C 109.5
C27 C25 C24 109.2(3)
C28 C25 C24 112.7(3)
C28 C25 C27 110.5(3)
C28 C25 C26 106.5(3)
C26 C25 C24 111.4(3)
C26 C25 C27 106.3(3)
C11 C14 H14A 109.5
C11 C14 H14B 109.5
C11 C14 H14C 109.5
H14A C14 H14B 109.5
H14A C14 H14C 109.5
H14B C14 H14C 109.5
C16 C21 H21 119.0
C22 C21 C16 122.1(3)
C22 C21 H21 119.0
C17 C19 H19A 109.5
C17 C19 H19B 109.5
C17 C19 H19C 109.5
H19A C19 H19B 109.5
H19A C19 H19C 109.5
H19B C19 H19C 109.5
C17 C20 H20A 109.5
C17 C20 H20B 109.5
C17 C20 H20C 109.5
H20A C20 H20B 109.5
H20A C20 H20C 109.5
H20B C20 H20C 109.5
C3 C5 H5A 109.5
C3 C5 H5B 109.5
C3 C5 H5C 109.5
H5A C5 H5B 109.5
H5A C5 H5C 109.5
H5B C5 H5C 109.5
C3 C4 H4A 109.5
C3 C4 H4B 109.5
C3 C4 H4C 109.5
H4A C4 H4B 109.5
H4A C4 H4C 109.5
H4B C4 H4C 109.5
C23 C22 C21 119.3(3)
C23 C22 H22 120.4
C21 C22 H22 120.4
C25 C27 H27A 109.5
C25 C27 H27B 109.5
C25 C27 H27C 109.5
H27A C27 H27B 109.5
H27A C27 H27C 109.5
H27B C27 H27C 109.5
C3 C6 H6A 109.5
C3 C6 H6B 109.5
C3 C6 H6C 109.5
H6A C6 H6B 109.5
H6A C6 H6C 109.5
H6B C6 H6C 109.5
C33 C32 H32 120.6
C31 C32 C33 118.9(3)
C31 C32 H32 120.6
C35 C36 H36 120.8
C37 C36 H36 120.8
C37 C36 C35 118.4(3)
C11 C13 H13A 109.5
C11 C13 H13B 109.5
C11 C13 H13C 109.5
H13A C13 H13B 109.5
H13A C13 H13C 109.5
H13B C13 H13C 109.5
C34 C35 C36 119.2(3)
C34 C35 H35 120.4
C36 C35 H35 120.4
C38 C37 H37 120.3
C36 C37 C38 119.5(3)
C36 C37 H37 120.3
C11 C12 H12A 109.5
C11 C12 H12B 109.5
C11 C12 H12C 109.5
H12A C12 H12B 109.5
H12A C12 H12C 109.5
H12B C12 H12C 109.5
C25 C28 H28A 109.5
C25 C28 H28B 109.5
C25 C28 H28C 109.5
H28A C28 H28B 109.5
H28A C28 H28C 109.5
H28B C28 H28C 109.5
C25 C26 H26A 109.5
C25 C26 H26B 109.5
C25 C26 H26C 109.5
H26A C26 H26B 109.5
H26A C26 H26C 109.5
H26B C26 H26C 109.5

loop_
_geom_bond_atom_site_label_1
_geom_bond_atom_site_label_2
_geom_bond_distance
Ni1 O2 1.877(2)
Ni1 O1 1.881(2)
Ni1 N2 1.924(3)
Ni1 N1 1.938(2)
O2 C15 1.344(3)
O1 C1 1.337(4)
N2 C38 1.344(4)
N2 C34 1.348(4)
N1 C33 1.345(4)
N1 C29 1.340(4)
C15 C24 1.427(4)
C15 C16 1.426(4)
C1 C10 1.428(4)
C1 C2 1.435(4)
C10 C11 1.549(4)
C10 C9 1.395(4)
C38 H38 0.95
C38 C37 1.386(4)
C8 H8 0.95
C8 C7 1.385(4)
C8 C9 1.374(4)
C33 H33 0.95
C33 C32 1.382(4)
C29 H29 0.95
C29 C30 1.379(4)
C3 C2 1.547(4)
C3 C5 1.538(4)
C3 C4 1.533(4)
C3 C6 1.542(4)
C30 H30 0.95
C30 C31 1.369(4)
C11 C14 1.529(4)
C11 C13 1.540(4)
C11 C12 1.544(4)
C34 H34 0.95
C34 C35 1.376(4)
C7 H7 0.95
C7 C2 1.384(4)
C9 H9 0.95
C24 C23 1.394(4)
C24 C25 1.546(4)
C16 C17 1.532(4)
C16 C21 1.390(4)
C17 C18 1.538(4)
C17 C19 1.535(4)
C17 C20 1.532(4)
C23 H23 0.95
C23 C22 1.377(4)
C31 H31 0.95
C31 C32 1.377(4)
C18 H18A 0.98
C18 H18B 0.98
C18 H18C 0.98
C25 C27 1.544(4)
C25 C28 1.533(4)
C25 C26 1.538(5)
C14 H14A 0.98
C14 H14B 0.98
C14 H14C 0.98
C21 H21 0.95
C21 C22 1.383(5)
C19 H19A 0.98
C19 H19B 0.98
C19 H19C 0.98
C20 H20A 0.98
C20 H20B 0.98
C20 H20C 0.98
C5 H5A 0.98
C5 H5B 0.98
C5 H5C 0.98
C4 H4A 0.98
C4 H4B 0.98
C4 H4C 0.98
C22 H22 0.95
C27 H27A 0.98
C27 H27B 0.98
C27 H27C 0.98
C6 H6A 0.98
C6 H6B 0.98
C6 H6C 0.98
C32 H32 0.95
C36 H36 0.95
C36 C35 1.384(5)
C36 C37 1.376(5)
C13 H13A 0.98
C13 H13B 0.98
C13 H13C 0.98
C35 H35 0.95
C37 H37 0.95
C12 H12A 0.98
C12 H12B 0.98
C12 H12C 0.98
C28 H28A 0.98
C28 H28B 0.98
C28 H28C 0.98
C26 H26A 0.98
C26 H26B 0.98
C26 H26C 0.98

loop_
_geom_torsion_atom_site_label_1
_geom_torsion_atom_site_label_2
_geom_torsion_atom_site_label_3
_geom_torsion_atom_site_label_4
_geom_torsion
Ni1 O2 C15 C24 78.4(3)
Ni1 O2 C15 C16 -105.7(3)
Ni1 O1 C1 C10 -98.2(3)
Ni1 O1 C1 C2 83.6(3)
Ni1 N2 C38 C37 -179.0(2)
Ni1 N2 C34 C35 178.7(2)
Ni1 N1 C33 C32 179.8(2)
Ni1 N1 C29 C30 -178.5(2)
O2 Ni1 O1 C1 -131.3(5)
O2 C15 C24 C23 -172.3(3)
O2 C15 C24 C25 11.5(4)
O2 C15 C16 C17 -11.2(4)
O2 C15 C16 C21 173.0(3)
O1 Ni1 O2 C15 -165.2(5)
O1 C1 C10 C11 -10.6(5)
O1 C1 C10 C9 171.7(3)
O1 C1 C2 C3 10.4(4)
O1 C1 C2 C7 -171.7(3)
N2 Ni1 O2 C15 29.1(3)
N2 Ni1 O1 C1 34.4(3)
N2 C38 C37 C36 0.1(5)
N2 C34 C35 C36 0.5(5)
N1 Ni1 O2 C15 -148.8(3)
N1 Ni1 O1 C1 -147.7(3)
N1 C33 C32 C31 -1.5(5)
N1 C29 C30 C31 -1.0(5)
C15 C24 C23 C22 -3.7(4)
C15 C24 C25 C27 50.4(4)
C15 C24 C25 C28 -72.9(4)
C15 C24 C25 C26 167.5(3)
C15 C16 C17 C18 -171.4(3)
C15 C16 C17 C19 -53.8(4)
C15 C16 C17 C20 68.4(4)
C15 C16 C21 C22 2.0(4)
C1 C10 C11 C14 -1.3(4)
C1 C10 C11 C13 121.3(3)
C1 C10 C11 C12 -120.9(3)
C1 C10 C9 C8 2.8(5)
C10 C1 C2 C3 -167.9(3)
C10 C1 C2 C7 10.0(4)
C38 N2 C34 C35 -0.2(4)
C8 C7 C2 C1 -2.5(5)
C8 C7 C2 C3 175.4(3)
C33 N1 C29 C30 0.2(5)
C29 N1 C33 C32 1.1(5)
C29 C30 C31 C32 0.6(5)
C30 C31 C32 C33 0.6(5)
C11 C10 C9 C8 -175.2(3)
C34 N2 C38 C37 -0.1(4)
C7 C8 C9 C10 4.7(5)
C9 C10 C11 C14 176.5(3)
C9 C10 C11 C13 -61.0(3)
C9 C10 C11 C12 56.9(3)
C9 C8 C7 C2 -4.9(5)
C24 C15 C16 C17 164.8(3)
C24 C15 C16 C21 -11.0(4)
C24 C23 C22 C21 -5.2(5)
C2 C1 C10 C11 167.7(3)
C2 C1 C10 C9 -10.0(4)
C16 C15 C24 C23 11.8(4)
C16 C15 C24 C25 -164.4(3)
C16 C21 C22 C23 6.1(5)
C17 C16 C21 C22 -173.8(3)
C23 C24 C25 C27 -125.8(3)
C23 C24 C25 C28 111.0(3)
C23 C24 C25 C26 -8.6(4)
C25 C24 C23 C22 172.6(3)
C21 C16 C17 C18 4.3(4)
C21 C16 C17 C19 121.8(3)
C21 C16 C17 C20 -115.9(3)
C5 C3 C2 C1 50.3(4)
C5 C3 C2 C7 -127.5(3)
C4 C3 C2 C1 -72.7(4)
C4 C3 C2 C7 109.4(3)
C6 C3 C2 C1 168.5(3)
C6 C3 C2 C7 -9.4(4)
C35 C36 C37 C38 0.2(5)
C37 C36 C35 C34 -0.5(5)
